data_4075866
loop_
_publ_author_name
'Hodson, Bruce E.'
'McGrath, Thomas D.'
'Stone, F. Gordon A.'

_publ_section_title
;
 Synthesis and Reactivity of the 13-Vertex Metallacarborane Anions
 [4,4,4-(CO)3-closo-4,1,6-MC2B10H12]-(M = Re, Mn)
;
_journal_issue 14
_journal_name_full Organometallics
_journal_page_first 3386
_journal_paper_doi 10.1021/om050226g
_journal_volume 24
_journal_year 2005
_chemical_formula_sum 'C23 H27 B10 Cu O3 P Re'
_chemical_formula_weight 740.26
_chemical_name_systematic
; 
 ? 
;
_space_group_IT_number 2
_symmetry_cell_setting triclinic
_symmetry_space_group_name_Hall '-P 1'
_symmetry_space_group_name_H-M 'P -1'
_atom_sites_solution_hydrogens geom
_atom_sites_solution_primary direct
_atom_sites_solution_secondary difmap
_audit_creation_method SHELXL-97
_cell_angle_alpha 64.507(2)
_cell_angle_beta 83.966(2)
_cell_angle_gamma 71.187(2)
_cell_formula_units_Z 2
_cell_length_a 9.1080(4)
_cell_length_b 13.0195(5)
_cell_length_c 13.6694(5)
_cell_measurement_reflns_used 9853
_cell_measurement_temperature 110(2)
_cell_measurement_theta_max 32.791
_cell_measurement_theta_min 2.384
_cell_volume 1383.88(10)
_computing_cell_refinement 'Bruker APEX2 (Bruker, 2003)'
_computing_data_collection 'Bruker APEX2 (Bruker, 2003)'
_computing_data_reduction 'Bruker APEX2 (Bruker, 2003)'
_computing_molecular_graphics 'Bruker SHELXTL (Bruker, 2001)'
_computing_publication_material 'Bruker SHELXTL (Bruker, 2001)'
_computing_structure_refinement 'Bruker SHELXTL (Bruker, 2001)'
_computing_structure_solution 'Bruker SHELXTL (Bruker, 2001)'
_diffrn_ambient_temperature 110(2)
_diffrn_measured_fraction_theta_full 0.997
_diffrn_measured_fraction_theta_max 0.846
_diffrn_measurement_device_type 'Bruker-Nonius X8 Apex CCD area detector'
_diffrn_measurement_method 'phi and omega scans'
_diffrn_radiation_monochromator graphite
_diffrn_radiation_source 'fine-focus sealed tube'
_diffrn_radiation_type MoK\a
_diffrn_radiation_wavelength 0.71073
_diffrn_reflns_av_R_equivalents 0.0319
_diffrn_reflns_av_sigmaI/netI 0.0301
_diffrn_reflns_limit_h_max 14
_diffrn_reflns_limit_h_min -13
_diffrn_reflns_limit_k_max 20
_diffrn_reflns_limit_k_min -19
_diffrn_reflns_limit_l_max 21
_diffrn_reflns_limit_l_min -19
_diffrn_reflns_number 38202
_diffrn_reflns_theta_full 27.50
_diffrn_reflns_theta_max 34.45
_diffrn_reflns_theta_min 2.36
_exptl_absorpt_coefficient_mu 5.222
_exptl_absorpt_correction_T_max 0.609
_exptl_absorpt_correction_T_min 0.303
_exptl_absorpt_correction_type multi-scan
_exptl_absorpt_process_details 'SADABS (Bruker, 2003)'
_exptl_crystal_colour yellow
_exptl_crystal_density_diffrn 1.776
_exptl_crystal_density_method 'not measured'
_exptl_crystal_description 'hexagonal prism'
_exptl_crystal_F_000 716
_exptl_crystal_size_max 0.30
_exptl_crystal_size_mid 0.22
_exptl_crystal_size_min 0.10
_refine_diff_density_max 1.834
_refine_diff_density_min -0.696
_refine_diff_density_rms 0.110
_refine_ls_extinction_method none
_refine_ls_goodness_of_fit_ref 1.044
_refine_ls_hydrogen_treatment mixed
_refine_ls_matrix_type full
_refine_ls_number_parameters 388
_refine_ls_number_reflns 9901
_refine_ls_number_restraints 0
_refine_ls_restrained_S_all 1.044
_refine_ls_R_factor_all 0.0247
_refine_ls_R_factor_gt 0.0204
_refine_ls_shift/su_max 0.001
_refine_ls_shift/su_mean 0.000
_refine_ls_structure_factor_coef Fsqd
_refine_ls_weighting_details 'calc w=1/[\s^2^(Fo^2^)+(0.0268P)^2^+0.0000P] where P=(Fo^2^+2Fc^2^)/3'
_refine_ls_weighting_scheme calc
_refine_ls_wR_factor_gt 0.0478
_refine_ls_wR_factor_ref 0.0485
_reflns_number_gt 8911
_reflns_number_total 9901
_reflns_threshold_expression >2sigma(I)
_cod_data_source_file om050226gsi20050323_054926.cif
_cod_data_source_block 7
_cod_depositor_comments
;
The following automatic conversions were performed:

'_symmetry_cell_setting' value 'Triclinic' changed to 'triclinic'
according to /home/saulius/struct/CIF-dictionaries/cif_core.dic
dictionary named 'cif_core.dic' version 2.4.1 from 2010-06-29.

Automatic conversion script
Id: cif_fix_values 1715 2011-07-08 13:25:40Z adriana 
;
_cod_original_sg_symbol_H-M 'P-1   '
_cod_database_code 4075866

loop_
_symmetry_equiv_pos_as_xyz
'x, y, z'
'-x, -y, -z'

loop_
_atom_site_label
_atom_site_type_symbol
_atom_site_fract_x
_atom_site_fract_y
_atom_site_fract_z
_atom_site_U_iso_or_equiv
_atom_site_adp_type
_atom_site_occupancy
_atom_site_symmetry_multiplicity
_atom_site_calc_flag
_atom_site_refinement_flags
C1 C 0.9138(2) 0.17792(19) 0.39436(16) 0.0246(4) Uani 1 1 d .
H1 H 0.936(3) 0.147(2) 0.4659(19) 0.030 Uiso 1 1 d .
B2 B 1.0037(3) 0.0973(2) 0.33770(19) 0.0260(4) Uani 1 1 d .
H2 H 1.094(3) 0.011(2) 0.3808(19) 0.031 Uiso 1 1 d .
B3 B 0.7874(2) 0.2982(2) 0.34167(17) 0.0223(4) Uani 1 1 d .
H3 H 0.738(3) 0.352(2) 0.3883(17) 0.027 Uiso 1 1 d .
Re4 Re 1.048242(7) 0.287102(5) 0.268489(5) 0.01378(2) Uani 1 1 d .
C41 C 1.2502(2) 0.17811(16) 0.33955(15) 0.0201(3) Uani 1 1 d .
O1 O 1.36667(16) 0.11499(13) 0.38252(13) 0.0305(3) Uani 1 1 d .
C42 C 1.1690(2) 0.36954(16) 0.15266(15) 0.0201(3) Uani 1 1 d .
O2 O 1.24415(17) 0.41219(13) 0.08422(12) 0.0286(3) Uani 1 1 d .
C43 C 1.0573(2) 0.37107(16) 0.35530(15) 0.0202(3) Uani 1 1 d .
O3 O 1.06277(16) 0.40944(13) 0.41574(11) 0.0277(3) Uani 1 1 d .
B5 B 0.7733(3) 0.1403(2) 0.35044(18) 0.0234(4) Uani 1 1 d .
H5 H 0.734(3) 0.084(2) 0.4164(18) 0.028 Uiso 1 1 d .
C6 C 1.0064(2) 0.16018(17) 0.19767(16) 0.0204(3) Uani 1 1 d .
H6 H 1.092(3) 0.126(2) 0.1772(18) 0.025 Uiso 1 1 d .
B7 B 0.7818(2) 0.38034(18) 0.19320(16) 0.0163(3) Uani 1 1 d .
H7 H 0.723(2) 0.485(2) 0.1579(17) 0.020 Uiso 1 1 d .
B8 B 0.6514(2) 0.29760(19) 0.25401(17) 0.0196(4) Uani 1 1 d .
H8 H 0.531(2) 0.344(2) 0.2623(16) 0.024 Uiso 1 1 d .
B9 B 0.8852(3) 0.0764(2) 0.2545(2) 0.0252(4) Uani 1 1 d .
H9 H 0.924(3) -0.009(2) 0.2723(18) 0.030 Uiso 1 1 d .
B10 B 0.9155(2) 0.30625(18) 0.11893(16) 0.0172(4) Uani 1 1 d .
H10 H 0.959(2) 0.3617(19) 0.0408(16) 0.021 Uiso 1 1 d .
B11 B 0.6982(3) 0.1776(2) 0.21809(17) 0.0220(4) Uani 1 1 d .
H11 H 0.603(3) 0.141(2) 0.2157(17) 0.026 Uiso 1 1 d .
B12 B 0.8496(3) 0.1883(2) 0.12299(18) 0.0220(4) Uani 1 1 d .
H12 H 0.863(3) 0.164(2) 0.0603(17) 0.026 Uiso 1 1 d .
B13 B 0.7127(2) 0.32067(19) 0.12099(16) 0.0193(4) Uani 1 1 d .
H13 H 0.638(3) 0.376(2) 0.0514(17) 0.023 Uiso 1 1 d .
Cu Cu 0.86284(2) 0.514106(18) 0.200418(17) 0.01548(4) Uani 1 1 d .
P P 0.86412(5) 0.68221(4) 0.20335(3) 0.01320(8) Uani 1 1 d .
C11 C 1.05617(19) 0.68189(15) 0.23036(13) 0.0154(3) Uani 1 1 d .
C12 C 1.1775(2) 0.64188(17) 0.17121(15) 0.0204(3) Uani 1 1 d .
H12A H 1.1570 0.6189 0.1181 0.024 Uiso 1 1 calc R
C13 C 1.3288(2) 0.63542(18) 0.18953(16) 0.0263(4) Uani 1 1 d .
H13A H 1.4109 0.6093 0.1485 0.032 Uiso 1 1 calc R
C14 C 1.3582(2) 0.66742(19) 0.26800(16) 0.0298(5) Uani 1 1 d .
H14A H 1.4611 0.6626 0.2811 0.036 Uiso 1 1 calc R
C15 C 1.2400(2) 0.7061(2) 0.32705(16) 0.0297(4) Uani 1 1 d .
H15A H 1.2618 0.7278 0.3807 0.036 Uiso 1 1 calc R
C16 C 1.0874(2) 0.71381(17) 0.30890(15) 0.0218(4) Uani 1 1 d .
H16A H 1.0059 0.7407 0.3500 0.026 Uiso 1 1 calc R
C21 C 0.78809(18) 0.81518(15) 0.07811(13) 0.0139(3) Uani 1 1 d .
C22 C 0.83050(19) 0.91900(15) 0.04575(13) 0.0160(3) Uani 1 1 d .
H22A H 0.9056 0.9208 0.0878 0.019 Uiso 1 1 calc R
C23 C 0.7628(2) 1.01962(16) -0.04788(14) 0.0187(3) Uani 1 1 d .
H23A H 0.7916 1.0901 -0.0696 0.022 Uiso 1 1 calc R
C24 C 0.6528(2) 1.01726(17) -0.10988(15) 0.0206(3) Uani 1 1 d .
H24A H 0.6065 1.0863 -0.1736 0.025 Uiso 1 1 calc R
C25 C 0.6105(2) 0.91444(17) -0.07893(14) 0.0211(4) Uani 1 1 d .
H25A H 0.5359 0.9130 -0.1215 0.025 Uiso 1 1 calc R
C26 C 0.67805(19) 0.81328(16) 0.01494(14) 0.0173(3) Uani 1 1 d .
H26A H 0.6494 0.7429 0.0361 0.021 Uiso 1 1 calc R
C31 C 0.74402(18) 0.71265(16) 0.30932(14) 0.0158(3) Uani 1 1 d .
C32 C 0.7104(2) 0.61807(17) 0.39720(14) 0.0200(3) Uani 1 1 d .
H32A H 0.7507 0.5392 0.4014 0.024 Uiso 1 1 calc R
C33 C 0.6175(2) 0.63886(19) 0.47929(15) 0.0248(4) Uani 1 1 d .
H33A H 0.5943 0.5745 0.5390 0.030 Uiso 1 1 calc R
C34 C 0.5600(2) 0.7536(2) 0.47264(16) 0.0259(4) Uani 1 1 d .
H34A H 0.4954 0.7682 0.5275 0.031 Uiso 1 1 calc R
C35 C 0.5953(2) 0.84812(19) 0.38659(16) 0.0272(4) Uani 1 1 d .
H35A H 0.5575 0.9264 0.3838 0.033 Uiso 1 1 calc R
C36 C 0.6862(2) 0.82769(17) 0.30463(15) 0.0214(4) Uani 1 1 d .
H36A H 0.7089 0.8925 0.2451 0.026 Uiso 1 1 calc R

loop_
_atom_site_aniso_label
_atom_site_aniso_U_11
_atom_site_aniso_U_22
_atom_site_aniso_U_33
_atom_site_aniso_U_23
_atom_site_aniso_U_13
_atom_site_aniso_U_12
C1 0.0314(10) 0.0275(10) 0.0169(8) -0.0052(8) 0.0044(7) -0.0184(8)
B2 0.0324(11) 0.0165(9) 0.0256(11) -0.0025(8) -0.0008(9) -0.0113(8)
B3 0.0233(9) 0.0303(11) 0.0212(10) -0.0144(9) 0.0073(8) -0.0150(8)
Re4 0.01543(3) 0.01132(3) 0.01452(4) -0.00552(3) 0.00157(2) -0.00422(2)
C41 0.0220(8) 0.0153(8) 0.0239(9) -0.0095(7) 0.0039(7) -0.0062(7)
O1 0.0224(7) 0.0227(7) 0.0404(8) -0.0121(6) -0.0038(6) 0.0004(6)
C42 0.0189(8) 0.0178(8) 0.0243(9) -0.0095(7) -0.0008(7) -0.0054(6)
O2 0.0302(7) 0.0273(7) 0.0276(7) -0.0083(6) 0.0087(6) -0.0150(6)
C43 0.0167(7) 0.0179(8) 0.0234(9) -0.0075(7) -0.0038(6) -0.0023(6)
O3 0.0298(7) 0.0270(7) 0.0287(7) -0.0170(6) -0.0089(6) -0.0011(6)
B5 0.0295(10) 0.0224(10) 0.0208(10) -0.0069(8) 0.0063(8) -0.0158(8)
C6 0.0219(8) 0.0168(8) 0.0265(9) -0.0125(7) 0.0047(7) -0.0074(7)
B7 0.0170(8) 0.0148(8) 0.0196(9) -0.0091(7) 0.0026(7) -0.0060(7)
B8 0.0200(9) 0.0213(10) 0.0225(10) -0.0117(8) 0.0039(7) -0.0103(8)
B9 0.0290(10) 0.0173(10) 0.0329(12) -0.0115(9) 0.0047(9) -0.0115(8)
B10 0.0213(8) 0.0182(9) 0.0161(9) -0.0096(7) 0.0032(7) -0.0087(7)
B11 0.0270(10) 0.0221(10) 0.0243(10) -0.0119(8) 0.0056(8) -0.0155(8)
B12 0.0270(10) 0.0233(10) 0.0245(10) -0.0157(9) 0.0051(8) -0.0122(8)
B13 0.0229(9) 0.0195(9) 0.0196(9) -0.0092(8) 0.0020(7) -0.0105(8)
Cu 0.01838(9) 0.01224(9) 0.01809(10) -0.00777(8) 0.00004(8) -0.00544(7)
P 0.01341(17) 0.01184(18) 0.01605(19) -0.00725(16) -0.00016(14) -0.00389(14)
C11 0.0159(7) 0.0124(7) 0.0160(7) -0.0034(6) -0.0025(6) -0.0045(6)
C12 0.0176(7) 0.0215(9) 0.0220(9) -0.0088(7) 0.0011(6) -0.0066(7)
C13 0.0155(8) 0.0271(10) 0.0286(10) -0.0046(8) 0.0023(7) -0.0072(7)
C14 0.0192(8) 0.0314(11) 0.0303(10) -0.0005(8) -0.0074(7) -0.0119(8)
C15 0.0307(10) 0.0352(11) 0.0273(10) -0.0105(9) -0.0088(8) -0.0160(9)
C16 0.0224(8) 0.0238(9) 0.0227(9) -0.0104(7) -0.0012(7) -0.0099(7)
C21 0.0140(7) 0.0140(7) 0.0142(7) -0.0074(6) 0.0005(6) -0.0028(6)
C22 0.0167(7) 0.0153(8) 0.0172(8) -0.0077(6) -0.0002(6) -0.0049(6)
C23 0.0198(8) 0.0152(8) 0.0209(8) -0.0073(7) 0.0016(6) -0.0057(6)
C24 0.0208(8) 0.0189(8) 0.0182(8) -0.0066(7) -0.0012(6) -0.0025(7)
C25 0.0182(8) 0.0242(9) 0.0205(8) -0.0102(7) -0.0037(6) -0.0036(7)
C26 0.0158(7) 0.0183(8) 0.0201(8) -0.0095(7) 0.0004(6) -0.0060(6)
C31 0.0135(7) 0.0175(8) 0.0183(8) -0.0094(6) 0.0003(6) -0.0045(6)
C32 0.0211(8) 0.0189(8) 0.0198(8) -0.0074(7) -0.0004(6) -0.0066(7)
C33 0.0245(9) 0.0316(10) 0.0181(8) -0.0081(8) 0.0019(7) -0.0118(8)
C34 0.0219(8) 0.0370(11) 0.0223(9) -0.0176(9) 0.0070(7) -0.0083(8)
C35 0.0270(9) 0.0248(10) 0.0295(10) -0.0170(8) 0.0045(8) -0.0008(8)
C36 0.0232(8) 0.0170(8) 0.0233(9) -0.0094(7) 0.0035(7) -0.0048(7)

loop_
_atom_type_symbol
_atom_type_description
_atom_type_scat_dispersion_real
_atom_type_scat_dispersion_imag
_atom_type_scat_source
C C 0.0033 0.0016 'International Tables Vol C Tables 4.2.6.8 and 6.1.1.4'
H H 0.0000 0.0000 'International Tables Vol C Tables 4.2.6.8 and 6.1.1.4'
B B 0.0013 0.0007 'International Tables Vol C Tables 4.2.6.8 and 6.1.1.4'
O O 0.0106 0.0060 'International Tables Vol C Tables 4.2.6.8 and 6.1.1.4'
P P 0.1023 0.0942 'International Tables Vol C Tables 4.2.6.8 and 6.1.1.4'
Cu Cu 0.3201 1.2651 'International Tables Vol C Tables 4.2.6.8 and 6.1.1.4'
Re Re -1.0185 7.2310 'International Tables Vol C Tables 4.2.6.8 and 6.1.1.4'

loop_
_geom_angle_atom_site_label_1
_geom_angle_atom_site_label_2
_geom_angle_atom_site_label_3
_geom_angle
B3 C1 B2 126.07(17)
B3 C1 B5 77.20(14)
B2 C1 B5 74.48(15)
B3 C1 Re4 78.91(11)
B2 C1 Re4 75.67(11)
B5 C1 Re4 118.25(12)
C1 B2 C6 118.55(16)
C1 B2 B9 114.88(18)
C6 B2 B9 57.40(12)
C1 B2 B5 57.43(13)
C6 B2 B5 97.52(14)
B9 B2 B5 59.26(12)
C1 B2 Re4 65.60(11)
C6 B2 Re4 68.47(9)
B9 B2 Re4 117.20(13)
B5 B2 Re4 102.78(12)
C1 B3 B8 113.11(16)
C1 B3 B7 118.07(16)
B8 B3 B7 57.69(11)
C1 B3 B5 56.21(12)
B8 B3 B5 59.11(11)
B7 B3 B5 98.67(13)
C1 B3 Re4 63.58(10)
B8 B3 Re4 113.50(12)
B7 B3 Re4 67.41(9)
B5 B3 Re4 98.85(11)
C42 Re4 C43 94.10(8)
C42 Re4 C41 85.24(7)
C43 Re4 C41 85.00(7)
C42 Re4 C1 173.90(7)
C43 Re4 C1 91.78(8)
C41 Re4 C1 93.68(7)
C42 Re4 B10 81.33(7)
C43 Re4 B10 142.84(7)
C41 Re4 B10 130.78(7)
C1 Re4 B10 94.93(7)
C42 Re4 C6 99.27(7)
C43 Re4 C6 166.60(7)
C41 Re4 C6 95.26(7)
C1 Re4 C6 74.83(7)
B10 Re4 C6 41.82(7)
C42 Re4 B2 135.32(8)
C43 Re4 B2 125.07(8)
C41 Re4 B2 78.56(8)
C1 Re4 B2 38.73(8)
B10 Re4 B2 78.64(8)
C6 Re4 B2 42.46(7)
C42 Re4 B7 104.14(7)
C43 Re4 B7 103.25(7)
C41 Re4 B7 166.82(7)
C1 Re4 B7 76.00(7)
B10 Re4 B7 44.14(7)
C6 Re4 B7 74.31(6)
B2 Re4 B7 88.27(7)
C42 Re4 B3 145.09(7)
C43 Re4 B3 83.16(7)
C41 Re4 B3 128.83(8)
C1 Re4 B3 37.51(8)
B10 Re4 B3 80.32(7)
C6 Re4 B3 86.31(7)
B2 Re4 B3 68.66(8)
B7 Re4 B3 44.03(7)
C42 Re4 Cu 79.19(5)
C43 Re4 Cu 63.63(5)
C41 Re4 Cu 143.45(5)
C1 Re4 Cu 104.95(6)
B10 Re4 Cu 79.34(5)
C6 Re4 Cu 119.67(5)
B2 Re4 Cu 134.23(6)
B7 Re4 Cu 49.08(5)
B3 Re4 Cu 68.40(5)
O1 C41 Re4 178.78(17)
O2 C42 Re4 176.27(17)
O3 C43 Re4 172.74(17)
O3 C43 Cu 112.82(13)
Re4 C43 Cu 72.47(5)
C1 B5 B11 133.46(15)
C1 B5 B9 101.81(15)
B11 B5 B9 56.37(12)
C1 B5 B8 99.20(14)
B11 B5 B8 55.81(11)
B9 B5 B8 102.89(14)
C1 B5 B2 48.09(11)
B11 B5 B2 104.86(14)
B9 B5 B2 55.13(12)
B8 B5 B2 117.44(14)
C1 B5 B3 46.59(11)
B11 B5 B3 104.82(14)
B9 B5 B3 119.86(14)
B8 B5 B3 54.31(10)
B2 B5 B3 85.05(12)
B12 C6 B10 64.19(12)
B12 C6 B9 61.75(13)
B10 C6 B9 114.33(15)
B12 C6 B2 120.14(16)
B10 C6 B2 123.38(15)
B9 C6 B2 63.45(13)
B12 C6 Re4 126.62(12)
B10 C6 Re4 68.53(9)
B9 C6 Re4 122.57(13)
B2 C6 Re4 69.06(10)
H7 B7 B13 110.3(11)
H7 B7 B8 113.9(11)
B13 B7 B8 60.41(11)
H7 B7 B10 123.4(10)
B13 B7 B10 60.42(11)
B8 B7 B10 107.26(14)
H7 B7 B3 116.2(10)
B13 B7 B3 114.99(14)
B8 B7 B3 60.48(11)
B10 B7 B3 117.25(14)
H7 B7 Cu 50.5(11)
B13 B7 Cu 151.78(13)
B8 B7 Cu 141.77(13)
B10 B7 Cu 109.57(11)
B3 B7 Cu 93.17(11)
H7 B7 Re4 121.3(11)
B13 B7 Re4 119.47(12)
B8 B7 Re4 116.55(12)
B10 B7 Re4 65.61(8)
B3 B7 Re4 68.56(9)
Cu B7 Re4 71.30(6)
B11 B8 B7 108.66(14)
B11 B8 B13 61.60(12)
B7 B8 B13 59.55(11)
B11 B8 B3 118.47(16)
B7 B8 B3 61.83(11)
B13 B8 B3 115.42(14)
B11 B8 B5 58.86(12)
B7 B8 B5 106.65(13)
B13 B8 B5 107.38(14)
B3 B8 B5 66.58(12)
C6 B9 B12 59.00(12)
C6 B9 B11 105.25(15)
B12 B9 B11 61.79(13)
C6 B9 B2 59.15(12)
B12 B9 B2 113.73(15)
B11 B9 B2 116.66(17)
C6 B9 B5 103.12(14)
B12 B9 B5 108.77(15)
B11 B9 B5 59.51(12)
B2 B9 B5 65.61(13)
C6 B10 B13 105.56(14)
C6 B10 B12 57.84(11)
B13 B10 B12 58.77(11)
C6 B10 B7 112.63(14)
B13 B10 B7 58.33(11)
B12 B10 B7 107.87(14)
C6 B10 Re4 69.65(9)
B13 B10 Re4 121.76(12)
B12 B10 Re4 122.08(12)
B7 B10 Re4 70.25(9)
B9 B11 B8 116.87(15)
B9 B11 B12 58.90(13)
B8 B11 B12 109.61(14)
B9 B11 B13 108.57(15)
B8 B11 B13 59.84(12)
B12 B11 B13 58.80(12)
B9 B11 B5 64.12(13)
B8 B11 B5 65.32(12)
B12 B11 B5 110.13(15)
B13 B11 B5 111.01(14)
C6 B12 B9 59.25(12)
C6 B12 B13 107.03(14)
B9 B12 B13 110.69(15)
C6 B12 B11 103.57(15)
B9 B12 B11 59.32(13)
B13 B12 B11 60.92(12)
C6 B12 B10 57.97(11)
B9 B12 B10 107.26(15)
B13 B12 B10 60.45(11)
B11 B12 B10 105.68(14)
B7 B13 B12 111.97(14)
B7 B13 B8 60.04(11)
B12 B13 B8 109.77(15)
B7 B13 B10 61.25(11)
B12 B13 B10 60.78(12)
B8 B13 B10 107.62(14)
B7 B13 B11 106.64(14)
B12 B13 B11 60.27(12)
B8 B13 B11 58.56(12)
B10 B13 B11 105.44(14)
H7 Cu B7 33.3(8)
H7 Cu P 129.3(8)
B7 Cu P 161.24(5)
H7 Cu C43 126.7(8)
B7 Cu C43 95.47(7)
P Cu C43 97.79(5)
H7 Cu Re4 92.7(8)
B7 Cu Re4 59.63(5)
P Cu Re4 137.875(14)
C43 Cu Re4 43.90(4)
C11 P C21 106.34(8)
C11 P C31 105.16(8)
C21 P C31 104.89(8)
C11 P Cu 113.64(6)
C21 P Cu 114.03(5)
C31 P Cu 111.99(6)
C16 C11 C12 119.47(16)
C16 C11 P 123.51(14)
C12 C11 P 116.96(13)
C13 C12 C11 120.46(18)
C14 C13 C12 119.44(19)
C15 C14 C13 120.58(17)
C14 C15 C16 120.53(18)
C11 C16 C15 119.51(18)
C22 C21 C26 119.44(15)
C22 C21 P 122.73(12)
C26 C21 P 117.78(13)
C23 C22 C21 120.09(15)
C22 C23 C24 120.12(16)
C25 C24 C23 120.29(16)
C24 C25 C26 119.81(16)
C25 C26 C21 120.25(16)
C36 C31 C32 119.43(17)
C36 C31 P 121.57(14)
C32 C31 P 119.00(14)
C31 C32 C33 120.27(18)
C34 C33 C32 119.43(18)
C33 C34 C35 120.76(18)
C36 C35 C34 119.78(19)
C35 C36 C31 120.29(18)

loop_
_geom_bond_atom_site_label_1
_geom_bond_atom_site_label_2
_geom_bond_distance
C1 B3 1.528(3)
C1 B2 1.544(3)
C1 B5 1.749(3)
C1 Re4 2.2480(19)
B2 C6 1.729(3)
B2 B9 1.801(3)
B2 B5 1.999(3)
B2 Re4 2.392(2)
B3 B8 1.816(3)
B3 B7 1.840(3)
B3 B5 2.052(3)
B3 Re4 2.463(2)
Re4 C42 1.9498(19)
Re4 C43 1.9508(19)
Re4 C41 1.9609(18)
Re4 B10 2.3643(19)
Re4 C6 2.3820(18)
Re4 B7 2.4434(19)
Re4 Cu 2.6826(2)
C41 O1 1.140(2)
C42 O2 1.147(2)
C43 O3 1.146(2)
C43 Cu 2.5207(17)
B5 B11 1.807(3)
B5 B9 1.887(3)
B5 B8 1.919(3)
C6 B12 1.692(3)
C6 B10 1.694(3)
C6 B9 1.696(3)
B7 H7 1.18(2)
B7 B13 1.755(3)
B7 B8 1.764(3)
B7 B10 1.808(3)
B7 Cu 2.1399(19)
B8 B11 1.747(3)
B8 B13 1.770(3)
B9 B12 1.739(3)
B9 B11 1.746(3)
B10 B13 1.793(3)
B10 B12 1.799(3)
B11 B12 1.789(3)
B11 B13 1.801(3)
B12 B13 1.763(3)
Cu H7 1.66(2)
Cu P 2.2099(5)
P C11 1.8237(16)
P C21 1.8254(16)
P C31 1.8258(18)
C11 C16 1.389(2)
C11 C12 1.397(3)
C12 C13 1.395(2)
C13 C14 1.383(3)
C14 C15 1.371(3)
C15 C16 1.402(3)
C21 C22 1.399(2)
C21 C26 1.403(2)
C22 C23 1.391(2)
C23 C24 1.395(2)
C24 C25 1.389(3)
C25 C26 1.396(2)
C31 C36 1.393(2)
C31 C32 1.395(2)
C32 C33 1.401(3)
C33 C34 1.380(3)
C34 C35 1.390(3)
C35 C36 1.389(3)
